data_4107538
loop_
_publ_author_name
'Javier Campo'
'Larry R. Falvello'
'Isabel Mayoral'
'Fernando Palacio'
'Tatiana Soler'
'Milagros Tom\'as'

_publ_section_title
;
 Reversible Single-Crystal-to-Single-Crystal Cross-Linking of a Ribbon of
 Cobalt Citrate Cubanes To Form a 2D Net
;
_journal_name_full 'Journal of the American Chemical Society'
_journal_page_first 2932
_journal_page_last 2933
_journal_paper_doi 10.1021/ja711040s
_journal_volume 130
_journal_year 2008
_chemical_formula_sum 'C48 H86 Co14 Cs4 O83'
_chemical_formula_weight 3347.83
_chemical_name_systematic
; 
 ? 
;
_space_group_IT_number 2
_symmetry_cell_setting triclinic
_symmetry_space_group_name_Hall '-P 1'
_symmetry_space_group_name_H-M 'P -1'
_atom_sites_solution_hydrogens geom
_atom_sites_solution_primary direct
_atom_sites_solution_secondary difmap
_audit_creation_method SHELXL-97
_cell_angle_alpha 101.734(5)
_cell_angle_beta 95.682(4)
_cell_angle_gamma 115.790(5)
_cell_formula_units_Z 1
_cell_length_a 11.4050(5)
_cell_length_b 13.0515(9)
_cell_length_c 18.4855(9)
_cell_measurement_reflns_used 10838
_cell_measurement_temperature 303(1)
_cell_measurement_theta_max 29.00
_cell_measurement_theta_min 5.08
_cell_volume 2370.3(3)
_computing_cell_refinement
;
CrysAlis RED (Oxford Diffraction Ltd., 2006)
;
_computing_data_collection
;
CrysAlis CCD (Oxford Diffraction Ltd., 2006)
;
_computing_data_reduction
;
CrysAlis RED (Oxford Diffraction Ltd., 2006)

;
_computing_molecular_graphics 'DIAMOND (Brandenburg, 2007)'
_computing_publication_material 'SHELXL-97 (Sheldrick, 1997)'
_computing_structure_refinement 'SHELXL-97 (Sheldrick, 1997)'
_computing_structure_solution 'SHELXS-97 (Sheldrick, 1990)'
_diffrn_ambient_temperature 303(1)
_diffrn_detector_area_resol_mean 16.0655
_diffrn_measured_fraction_theta_full 0.994
_diffrn_measured_fraction_theta_max 0.994
_diffrn_measurement_device_type 'Oxford Diffraction Xcalibur S3'
_diffrn_measurement_method '\f- and \w-scans'
_diffrn_radiation_monochromator graphite
_diffrn_radiation_source 'fine-focus sealed tube'
_diffrn_radiation_type MoK\a
_diffrn_radiation_wavelength 0.71073
_diffrn_reflns_av_R_equivalents 0.0769
_diffrn_reflns_av_sigmaI/netI 0.0961
_diffrn_reflns_limit_h_max 14
_diffrn_reflns_limit_h_min -14
_diffrn_reflns_limit_k_max 16
_diffrn_reflns_limit_k_min -16
_diffrn_reflns_limit_l_max 24
_diffrn_reflns_limit_l_min -24
_diffrn_reflns_number 37985
_diffrn_reflns_theta_full 27.50
_diffrn_reflns_theta_max 27.50
_diffrn_reflns_theta_min 3.66
_diffrn_standards_decay_% 0
_diffrn_standards_number 0
_exptl_absorpt_coefficient_mu 4.023
_exptl_absorpt_correction_T_max 1.2761
_exptl_absorpt_correction_T_min 0.5665
_exptl_absorpt_correction_type multi-scan
_exptl_absorpt_process_details
;
ABSPACK in CrysAlis RED (Oxford Diffraction, 2006)
;
_exptl_crystal_colour pink
_exptl_crystal_density_diffrn 2.345
_exptl_crystal_description plate
_exptl_crystal_F_000 1636
_exptl_crystal_size_max 0.28
_exptl_crystal_size_mid 0.15
_exptl_crystal_size_min 0.04
_refine_diff_density_max 2.173
_refine_diff_density_min -1.329
_refine_diff_density_rms 0.173
_refine_ls_extinction_method none
_refine_ls_goodness_of_fit_ref 1.095
_refine_ls_hydrogen_treatment constr
_refine_ls_matrix_type full
_refine_ls_number_parameters 688
_refine_ls_number_reflns 10793
_refine_ls_number_restraints 0
_refine_ls_restrained_S_all 1.095
_refine_ls_R_factor_all 0.1377
_refine_ls_R_factor_gt 0.0860
_refine_ls_shift/su_max 0.003
_refine_ls_shift/su_mean 0.000
_refine_ls_structure_factor_coef Fsqd
_refine_ls_weighting_details 'calc w=1/[\s^2^(Fo^2^)+(0.0987P)^2^+14.7164P] where P=(Fo^2^+2Fc^2^)/3'
_refine_ls_weighting_scheme calc
_refine_ls_wR_factor_gt 0.1944
_refine_ls_wR_factor_ref 0.2174
_reflns_number_gt 7356
_reflns_number_total 10793
_reflns_threshold_expression I>2\s(I)
_cod_data_source_file ja711040s-file009.cif
_cod_data_source_block Compound2
_cod_original_cell_volume 2370.3(2)
_cod_database_code 4107538

loop_
_symmetry_equiv_pos_as_xyz
'x, y, z'
'-x, -y, -z'

loop_
_atom_site_label
_atom_site_type_symbol
_atom_site_fract_x
_atom_site_fract_y
_atom_site_fract_z
_atom_site_U_iso_or_equiv
_atom_site_adp_type
_atom_site_occupancy
_atom_site_symmetry_multiplicity
_atom_site_calc_flag
_atom_site_refinement_flags
Cs1A Cs 0.1727(2) 0.6399(2) 0.32379(18) 0.0688(7) Uani 0.50 1 d P
Cs1B Cs 0.2547(4) 0.6792(3) 0.34700(16) 0.0875(9) Uani 0.50 1 d P
Cs2 Cs 0.61551(8) 0.74588(9) 0.19017(5) 0.0609(3) Uani 1 1 d .
Co1 Co 0.34460(11) 0.16291(11) 0.14229(7) 0.0207(3) Uani 1 1 d .
Co2 Co 0.56540(11) 0.35317(11) 0.28685(7) 0.0215(3) Uani 1 1 d .
Co3 Co 0.52491(12) 0.09151(11) 0.24102(7) 0.0232(3) Uani 1 1 d .
Co4 Co 0.29832(11) 0.15377(11) 0.30401(7) 0.0219(3) Uani 1 1 d .
Co5 Co 0.25822(14) 0.22362(12) 0.58441(8) 0.0323(3) Uani 1 1 d .
Co6 Co 1.0000 0.5000 0.5000 0.0276(4) Uani 1 2 d S
Co7 Co 0.73776(13) -0.01792(13) 0.08144(8) 0.0317(3) Uani 1 1 d .
Co8 Co 0.0000 0.5000 0.0000 0.0277(4) Uani 1 2 d S
O1 O 0.5453(6) 0.2292(5) 0.1878(3) 0.0227(13) Uani 1 1 d .
O2 O 0.6199(7) 0.0673(6) 0.1510(4) 0.0329(16) Uani 1 1 d .
O3 O 0.7353(7) 0.1428(6) 0.0719(4) 0.0371(18) Uani 1 1 d .
O4 O 0.6845(8) 0.4852(6) 0.2425(4) 0.0382(18) Uani 1 1 d .
O5 O 0.8649(19) 0.5597(10) 0.2003(10) 0.174(10) Uani 1 1 d .
O6 O 0.3820(6) 0.0996(6) 0.0367(4) 0.0307(15) Uani 1 1 d .
O7 O 0.4638(7) 0.1642(7) -0.0561(4) 0.0363(17) Uani 1 1 d .
O8 O 0.3641(5) 0.2811(5) 0.2451(3) 0.0198(13) Uani 1 1 d .
O9 O 0.2997(6) 0.2684(6) 0.0898(4) 0.0273(14) Uani 1 1 d .
O10 O 0.1843(8) 0.3615(7) 0.0706(5) 0.0422(19) Uani 1 1 d .
O11 O 0.5444(7) 0.4925(6) 0.3602(4) 0.0312(15) Uani 1 1 d .
O12 O 0.5592(7) 0.6603(6) 0.3414(4) 0.0372(17) Uani 1 1 d .
O13 O 0.2467(7) 0.2805(6) 0.3600(4) 0.0319(16) Uani 1 1 d .
O14 O 0.2135(8) 0.4327(7) 0.3481(5) 0.044(2) Uani 1 1 d .
O15 O 0.5079(5) 0.2077(5) 0.3310(3) 0.0192(12) Uani 1 1 d .
O16 O 0.7297(6) 0.4045(6) 0.3715(4) 0.0346(16) Uani 1 1 d .
O17 O 0.7966(6) 0.3764(6) 0.4799(4) 0.0302(15) Uani 1 1 d .
O18 O 0.7051(6) 0.1268(7) 0.3078(4) 0.0328(16) Uani 1 1 d .
O19 O 0.8148(7) 0.1255(7) 0.4118(4) 0.0398(18) Uani 1 1 d .
O20 O 0.3434(8) 0.1333(7) 0.5217(4) 0.0374(17) Uani 1 1 d .
O21 O 0.2902(6) 0.0900(6) 0.3979(4) 0.0330(16) Uani 1 1 d .
O22 O 0.3225(5) 0.0495(5) 0.2101(3) 0.0196(13) Uani 1 1 d .
O23 O 0.4610(7) -0.0838(6) 0.2417(4) 0.0330(16) Uani 1 1 d .
O24 O 0.3313(7) -0.2744(6) 0.1915(4) 0.0360(17) Uani 1 1 d .
O25 O 0.1467(6) 0.0285(6) 0.0986(4) 0.0290(15) Uani 1 1 d .
O26 O 0.0158(7) -0.1605(6) 0.0857(5) 0.0405(19) Uani 1 1 d .
O27 O 0.0898(6) 0.0383(6) 0.2655(4) 0.0302(15) Uani 1 1 d .
O28 O -0.0553(8) -0.1375(7) 0.2702(5) 0.050(2) Uani 1 1 d .
O1W O 0.1677(8) 0.3013(7) 0.6548(5) 0.0440(19) Uani 1 1 d .
O2W O 0.2732(10) 0.3404(7) 0.5194(5) 0.052(2) Uani 1 1 d .
O3W O 0.2097(9) 0.0954(7) 0.6444(5) 0.051(2) Uani 1 1 d .
O4W O 0.0685(11) 0.1186(10) 0.5068(9) 0.103(5) Uani 1 1 d .
O5W O 0.9823(8) 0.6252(8) 0.5793(6) 0.064(3) Uani 1 1 d .
O6W O 0.9738(8) 0.5797(8) 0.4143(5) 0.055(2) Uani 1 1 d .
O7W O 0.8270(8) 0.0247(8) 0.2003(4) 0.044(2) Uani 1 1 d .
O8W O 0.7750(7) -0.1681(7) 0.0638(5) 0.0442(19) Uani 1 1 d .
O9W O 0.9335(8) 0.0728(8) 0.0625(5) 0.048(2) Uani 1 1 d .
O10W O -0.0523(8) 0.3572(7) 0.0525(5) 0.045(2) Uani 1 1 d .
O11W O 0.1991(8) 0.5687(7) 0.0555(5) 0.0439(19) Uani 1 1 d .
O12W O -0.0352(9) 0.6066(7) 0.0842(5) 0.045(2) Uani 1 1 d .
C1 C 0.6404(9) 0.2543(8) 0.1420(5) 0.025(2) Uani 1 1 d .
C2 C 0.6665(9) 0.1470(9) 0.1197(5) 0.025(2) Uani 1 1 d .
C3 C 0.7754(10) 0.3610(10) 0.1880(7) 0.045(3) Uani 1 1 d .
H3A H 0.8012 0.3443 0.2340 0.054 Uiso 1 1 calc R
H3B H 0.8431 0.3681 0.1586 0.054 Uiso 1 1 calc R
C4 C 0.7734(14) 0.4740(12) 0.2080(7) 0.062(4) Uani 1 1 d .
C5 C 0.5934(9) 0.2783(9) 0.0695(5) 0.027(2) Uani 1 1 d .
H5A H 0.5716 0.3427 0.0839 0.033 Uiso 1 1 calc R
H5B H 0.6674 0.3054 0.0443 0.033 Uiso 1 1 calc R
C6 C 0.4772(10) 0.1777(9) 0.0143(6) 0.030(2) Uani 1 1 d .
C7 C 0.2997(9) 0.3542(8) 0.2512(5) 0.025(2) Uani 1 1 d .
C8 C 0.1810(9) 0.3026(9) 0.1840(6) 0.028(2) Uani 1 1 d .
H8A H 0.1254 0.2196 0.1799 0.034 Uiso 1 1 calc R
H8B H 0.1276 0.3430 0.1936 0.034 Uiso 1 1 calc R
C9 C 0.2230(9) 0.3142(8) 0.1115(6) 0.026(2) Uani 1 1 d .
C10 C 0.3983(9) 0.4820(8) 0.2525(6) 0.028(2) Uani 1 1 d .
H10A H 0.4390 0.4793 0.2090 0.034 Uiso 1 1 calc R
H10B H 0.3491 0.5259 0.2480 0.034 Uiso 1 1 calc R
C11 C 0.5081(10) 0.5480(9) 0.3239(6) 0.029(2) Uani 1 1 d .
C12 C 0.2512(9) 0.3555(9) 0.3274(6) 0.028(2) Uani 1 1 d .
C13 C 0.5779(8) 0.2347(8) 0.4048(5) 0.0213(19) Uani 1 1 d .
C14 C 0.7127(8) 0.3481(8) 0.4201(5) 0.024(2) Uani 1 1 d .
C15 C 0.6087(9) 0.1356(9) 0.4166(6) 0.029(2) Uani 1 1 d .
H15A H 0.5275 0.0608 0.3989 0.034 Uiso 1 1 calc R
H15B H 0.6387 0.1493 0.4703 0.034 Uiso 1 1 calc R
C16 C 0.7153(9) 0.1269(8) 0.3752(6) 0.028(2) Uani 1 1 d .
C17 C 0.5005(9) 0.2593(9) 0.4621(6) 0.030(2) Uani 1 1 d .
H17A H 0.5561 0.2872 0.5123 0.037 Uiso 1 1 calc R
H17B H 0.4826 0.3226 0.4538 0.037 Uiso 1 1 calc R
C18 C 0.3702(9) 0.1546(9) 0.4599(6) 0.028(2) Uani 1 1 d .
C19 C 0.2222(9) -0.0662(8) 0.1766(5) 0.0235(19) Uani 1 1 d .
C20 C 0.2808(9) -0.1428(8) 0.1379(5) 0.026(2) Uani 1 1 d .
H20A H 0.2087 -0.2169 0.1057 0.031 Uiso 1 1 calc R
H20B H 0.3365 -0.1024 0.1059 0.031 Uiso 1 1 calc R
C21 C 0.3628(9) -0.1691(9) 0.1937(6) 0.028(2) Uani 1 1 d .
C22 C 0.1180(9) -0.0686(9) 0.1153(6) 0.028(2) Uani 1 1 d .
C23 C 0.1470(10) -0.1197(8) 0.2374(6) 0.027(2) Uani 1 1 d .
H23A H 0.0957 -0.2050 0.2173 0.032 Uiso 1 1 calc R
H23B H 0.2118 -0.1031 0.2821 0.032 Uiso 1 1 calc R
C24 C 0.0542(9) -0.0689(9) 0.2595(6) 0.027(2) Uani 1 1 d .
O13W O 0.1479(9) 0.8513(8) 0.4325(5) 0.056(2) Uani 1 1 d .
O14W O 0.441(2) 0.839(2) 0.3728(12) 0.076(6) Uani 0.50 1 d P

loop_
_atom_site_aniso_label
_atom_site_aniso_U_11
_atom_site_aniso_U_22
_atom_site_aniso_U_33
_atom_site_aniso_U_23
_atom_site_aniso_U_13
_atom_site_aniso_U_12
Cs1A 0.0660(13) 0.0700(15) 0.088(2) 0.0369(13) 0.0258(13) 0.0383(13)
Cs1B 0.162(3) 0.096(2) 0.0636(17) 0.0373(15) 0.048(2) 0.101(2)
Cs2 0.0488(5) 0.0778(6) 0.0569(6) 0.0344(5) 0.0134(4) 0.0229(4)
Co1 0.0176(6) 0.0239(6) 0.0224(7) 0.0056(5) 0.0041(5) 0.0116(5)
Co2 0.0181(6) 0.0212(6) 0.0246(7) 0.0043(5) 0.0054(5) 0.0093(5)
Co3 0.0201(6) 0.0255(7) 0.0253(7) 0.0041(5) 0.0030(5) 0.0135(5)
Co4 0.0177(6) 0.0242(6) 0.0239(7) 0.0054(5) 0.0059(5) 0.0101(5)
Co5 0.0344(7) 0.0285(7) 0.0314(8) 0.0050(6) 0.0115(6) 0.0130(6)
Co6 0.0175(8) 0.0358(11) 0.0260(10) 0.0038(8) 0.0029(7) 0.0118(8)
Co7 0.0315(7) 0.0355(8) 0.0312(8) 0.0076(6) 0.0026(6) 0.0198(6)
Co8 0.0286(9) 0.0285(10) 0.0302(11) 0.0077(8) 0.0068(8) 0.0169(8)
O1 0.020(3) 0.025(3) 0.021(3) 0.003(3) 0.006(3) 0.011(3)
O2 0.039(4) 0.039(4) 0.032(4) 0.006(3) 0.004(3) 0.030(3)
O3 0.037(4) 0.041(4) 0.045(5) 0.008(3) 0.019(3) 0.029(3)
O4 0.046(4) 0.024(4) 0.038(4) 0.007(3) 0.016(4) 0.009(3)
O5 0.239(18) 0.036(6) 0.218(18) 0.021(8) 0.205(17) 0.013(8)
O6 0.028(3) 0.035(4) 0.032(4) 0.009(3) 0.009(3) 0.017(3)
O7 0.046(4) 0.051(5) 0.013(4) 0.001(3) 0.002(3) 0.028(4)
O8 0.012(3) 0.022(3) 0.024(3) 0.001(3) 0.005(2) 0.008(2)
O9 0.031(3) 0.034(4) 0.027(4) 0.011(3) 0.010(3) 0.021(3)
O10 0.050(4) 0.053(5) 0.047(5) 0.024(4) 0.011(4) 0.040(4)
O11 0.036(4) 0.024(4) 0.031(4) 0.003(3) 0.002(3) 0.014(3)
O12 0.038(4) 0.025(4) 0.036(4) -0.005(3) -0.005(3) 0.012(3)
O13 0.042(4) 0.035(4) 0.032(4) 0.015(3) 0.022(3) 0.025(3)
O14 0.066(5) 0.042(4) 0.053(5) 0.021(4) 0.036(4) 0.042(4)
O15 0.016(3) 0.018(3) 0.019(3) 0.001(2) -0.002(2) 0.007(2)
O16 0.022(3) 0.033(4) 0.043(5) 0.012(3) 0.001(3) 0.008(3)
O17 0.022(3) 0.041(4) 0.022(4) 0.006(3) 0.002(3) 0.012(3)
O18 0.025(3) 0.050(5) 0.025(4) 0.005(3) 0.003(3) 0.022(3)
O19 0.043(4) 0.051(5) 0.039(4) 0.010(4) 0.002(3) 0.036(4)
O20 0.053(4) 0.044(4) 0.034(4) 0.021(4) 0.023(4) 0.031(4)
O21 0.023(3) 0.045(4) 0.030(4) 0.017(3) 0.007(3) 0.012(3)
O22 0.014(3) 0.018(3) 0.022(3) 0.002(3) 0.002(2) 0.006(2)
O23 0.028(3) 0.023(4) 0.041(4) 0.004(3) -0.010(3) 0.011(3)
O24 0.045(4) 0.028(4) 0.037(4) 0.008(3) -0.002(3) 0.022(3)
O25 0.017(3) 0.037(4) 0.034(4) 0.011(3) 0.005(3) 0.014(3)
O26 0.026(4) 0.030(4) 0.052(5) -0.003(4) -0.013(3) 0.011(3)
O27 0.024(3) 0.031(4) 0.042(4) 0.013(3) 0.011(3) 0.016(3)
O28 0.036(4) 0.036(4) 0.080(6) 0.019(4) 0.033(4) 0.014(4)
O1W 0.046(4) 0.046(5) 0.044(5) 0.007(4) 0.021(4) 0.025(4)
O2W 0.080(6) 0.043(5) 0.036(5) 0.008(4) 0.008(4) 0.033(5)
O3W 0.067(5) 0.047(5) 0.056(5) 0.021(4) 0.043(5) 0.032(4)
O4W 0.054(6) 0.057(7) 0.163(13) 0.011(8) -0.033(7) 0.015(5)
O5W 0.048(5) 0.048(5) 0.087(7) 0.000(5) 0.042(5) 0.016(4)
O6W 0.040(4) 0.047(5) 0.060(6) 0.021(4) -0.014(4) 0.009(4)
O7W 0.043(4) 0.069(6) 0.033(4) 0.011(4) 0.004(3) 0.038(4)
O8W 0.037(4) 0.053(5) 0.047(5) 0.008(4) 0.007(4) 0.029(4)
O9W 0.038(4) 0.074(6) 0.041(5) 0.022(4) 0.012(4) 0.030(4)
O10W 0.043(4) 0.059(5) 0.056(5) 0.032(4) 0.023(4) 0.035(4)
O11W 0.040(4) 0.040(4) 0.047(5) -0.001(4) -0.004(4) 0.023(4)
O12W 0.066(5) 0.032(4) 0.046(5) 0.014(4) 0.022(4) 0.028(4)
C1 0.020(4) 0.033(5) 0.029(5) 0.009(4) 0.015(4) 0.017(4)
C2 0.020(4) 0.032(5) 0.026(5) 0.001(4) 0.000(4) 0.018(4)
C3 0.027(5) 0.050(7) 0.041(7) -0.006(6) 0.014(5) 0.009(5)
C4 0.061(8) 0.049(8) 0.040(7) -0.003(6) 0.036(7) -0.005(6)
C5 0.023(5) 0.036(5) 0.028(5) 0.011(4) 0.013(4) 0.016(4)
C6 0.029(5) 0.035(6) 0.041(6) 0.012(5) 0.009(4) 0.027(5)
C7 0.031(5) 0.030(5) 0.023(5) 0.006(4) 0.014(4) 0.020(4)
C8 0.025(5) 0.032(5) 0.033(6) 0.008(4) 0.007(4) 0.018(4)
C9 0.024(5) 0.020(5) 0.027(5) 0.000(4) -0.002(4) 0.009(4)
C10 0.027(5) 0.022(5) 0.031(6) 0.003(4) 0.008(4) 0.008(4)
C11 0.033(5) 0.031(5) 0.027(5) 0.003(4) 0.013(4) 0.018(5)
C12 0.024(5) 0.034(5) 0.033(6) 0.006(5) 0.014(4) 0.017(4)
C13 0.018(4) 0.029(5) 0.021(5) 0.008(4) 0.002(4) 0.015(4)
C14 0.017(4) 0.033(5) 0.023(5) 0.000(4) 0.004(4) 0.016(4)
C15 0.022(5) 0.037(6) 0.028(5) 0.007(4) 0.004(4) 0.016(4)
C16 0.027(5) 0.023(5) 0.037(6) 0.006(4) 0.008(4) 0.016(4)
C17 0.025(5) 0.042(6) 0.025(5) 0.000(4) 0.002(4) 0.021(5)
C18 0.026(5) 0.039(6) 0.026(5) 0.010(5) 0.006(4) 0.021(5)
C19 0.020(4) 0.025(5) 0.024(5) 0.007(4) 0.008(4) 0.009(4)
C20 0.026(5) 0.025(5) 0.030(5) 0.007(4) 0.007(4) 0.015(4)
C21 0.030(5) 0.035(6) 0.033(6) 0.012(5) 0.013(4) 0.025(5)
C22 0.017(4) 0.030(5) 0.033(6) 0.005(4) 0.004(4) 0.010(4)
C23 0.032(5) 0.018(5) 0.028(5) 0.006(4) 0.010(4) 0.008(4)
C24 0.019(4) 0.033(5) 0.028(5) 0.009(4) 0.009(4) 0.012(4)
O13W 0.053(5) 0.069(6) 0.029(5) 0.005(4) -0.009(4) 0.020(5)
O14W 0.089(15) 0.109(18) 0.067(14) 0.034(13) 0.022(12) 0.074(14)

loop_
_atom_type_symbol
_atom_type_description
_atom_type_scat_dispersion_real
_atom_type_scat_dispersion_imag
_atom_type_scat_source
C C 0.0033 0.0016 'International Tables Vol C Tables 4.2.6.8 and 6.1.1.4'
H H 0.0000 0.0000 'International Tables Vol C Tables 4.2.6.8 and 6.1.1.4'
O O 0.0106 0.0060 'International Tables Vol C Tables 4.2.6.8 and 6.1.1.4'
Co Co 0.3494 0.9721 'International Tables Vol C Tables 4.2.6.8 and 6.1.1.4'
Cs Cs -0.3680 2.1192 'International Tables Vol C Tables 4.2.6.8 and 6.1.1.4'

loop_
_geom_angle_atom_site_label_1
_geom_angle_atom_site_label_2
_geom_angle_atom_site_label_3
_geom_angle
_geom_angle_site_symmetry_1
_geom_angle_site_symmetry_3
O6W Cs1A O14W 125.7(5) 1_455 .
O6W Cs1A O14 87.9(2) 1_455 .
O14W Cs1A O14 103.1(4) . .
O6W Cs1A O13W 61.9(3) 1_455 .
O14W Cs1A O13W 73.8(4) . .
O14 Cs1A O13W 134.3(2) . .
O6W Cs1A O24 162.0(2) 1_455 1_565
O14W Cs1A O24 62.9(4) . 1_565
O14 Cs1A O24 106.24(19) . 1_565
O13W Cs1A O24 111.7(2) . 1_565
O6W Cs1A O5 74.3(2) 1_455 1_455
O14W Cs1A O5 138.0(5) . 1_455
O14 Cs1A O5 115.1(3) . 1_455
O13W Cs1A O5 90.3(2) . 1_455
O24 Cs1A O5 89.3(2) 1_565 1_455
O6W Cs1A O17 50.21(19) 1_455 2_666
O14W Cs1A O17 86.3(4) . 2_666
O14 Cs1A O17 65.38(19) . 2_666
O13W Cs1A O17 68.9(2) . 2_666
O24 Cs1A O17 146.10(18) 1_565 2_666
O5 Cs1A O17 124.4(2) 1_455 2_666
O14W Cs1B O14 127.2(6) . .
O14W Cs1B O24 72.0(6) . 1_565
O14 Cs1B O24 108.6(2) . 1_565
O14W Cs1B O13W 84.2(6) . .
O14 Cs1B O13W 133.7(2) . .
O24 Cs1B O13W 113.9(2) 1_565 .
O14W Cs1B O6W 137.4(6) . 1_455
O14 Cs1B O6W 79.7(2) . 1_455
O24 Cs1B O6W 136.4(2) 1_565 1_455
O13W Cs1B O6W 57.0(2) . 1_455
O14W Cs1B O17 105.2(6) . 2_666
O14 Cs1B O17 68.06(19) . 2_666
O24 Cs1B O17 173.4(2) 1_565 2_666
O13W Cs1B O17 71.3(2) . 2_666
O6W Cs1B O17 49.60(18) 1_455 2_666
O14W Cs1B O12 60.3(5) . .
O14 Cs1B O12 69.20(19) . .
O24 Cs1B O12 73.63(19) 1_565 .
O13W Cs1B O12 140.3(2) . .
O6W Cs1B O12 143.6(2) 1_455 .
O17 Cs1B O12 99.74(18) 2_666 .
O24 Cs2 O7 71.34(19) 1_565 2_665
O24 Cs2 O8W 122.30(19) 1_565 1_565
O7 Cs2 O8W 51.04(19) 2_665 1_565
O24 Cs2 O3W 105.32(19) 1_565 2_666
O7 Cs2 O3W 126.9(2) 2_665 2_666
O8W Cs2 O3W 110.7(2) 1_565 2_666
O24 Cs2 O12 79.49(19) 1_565 .
O7 Cs2 O12 150.50(18) 2_665 .
O8W Cs2 O12 158.17(19) 1_565 .
O3W Cs2 O12 56.86(19) 2_666 .
O24 Cs2 O7W 108.54(18) 1_565 1_565
O7 Cs2 O7W 66.36(19) 2_665 1_565
O8W Cs2 O7W 54.3(2) 1_565 1_565
O3W Cs2 O7W 65.1(2) 2_666 1_565
O12 Cs2 O7W 121.19(18) . 1_565
O24 Cs2 O28 151.72(19) 1_565 1_665
O7 Cs2 O28 118.4(2) 2_665 1_665
O8W Cs2 O28 73.8(2) 1_565 1_665
O3W Cs2 O28 46.82(19) 2_666 1_665
O12 Cs2 O28 85.8(2) . 1_665
O7W Cs2 O28 59.53(19) 1_565 1_665
O24 Cs2 O23 38.67(17) 1_565 1_565
O7 Cs2 O23 67.50(17) 2_665 1_565
O8W Cs2 O23 109.01(19) 1_565 1_565
O3W Cs2 O23 78.33(19) 2_666 1_565
O12 Cs2 O23 87.04(18) . 1_565
O7W Cs2 O23 72.27(17) 1_565 1_565
O28 Cs2 O23 117.13(17) 1_665 1_565
O9 Co1 O1 114.9(3) . .
O9 Co1 O22 157.3(2) . .
O1 Co1 O22 82.8(2) . .
O9 Co1 O25 88.6(3) . .
O1 Co1 O25 154.9(3) . .
O22 Co1 O25 77.2(2) . .
O9 Co1 O8 86.4(3) . .
O1 Co1 O8 79.8(2) . .
O22 Co1 O8 82.8(2) . .
O25 Co1 O8 112.2(2) . .
O9 Co1 O6 84.4(3) . .
O1 Co1 O6 87.8(2) . .
O22 Co1 O6 111.6(2) . .
O25 Co1 O6 85.6(3) . .
O8 Co1 O6 159.7(2) . .
O8 Co2 O4 115.1(3) . .
O8 Co2 O16 153.0(3) . .
O4 Co2 O16 88.4(3) . .
O8 Co2 O15 83.5(2) . .
O4 Co2 O15 157.9(3) . .
O16 Co2 O15 77.2(3) . .
O8 Co2 O1 80.5(2) . .
O4 Co2 O1 88.3(3) . .
O16 Co2 O1 115.2(3) . .
O15 Co2 O1 82.9(2) . .
O8 Co2 O11 85.5(2) . .
O4 Co2 O11 84.5(3) . .
O16 Co2 O11 83.6(3) . .
O15 Co2 O11 110.0(3) . .
O1 Co2 O11 159.8(3) . .
O23 Co3 O15 119.2(3) . .
O23 Co3 O18 85.9(3) . .
O15 Co3 O18 87.6(2) . .
O23 Co3 O22 88.0(2) . .
O15 Co3 O22 78.7(2) . .
O18 Co3 O22 159.7(3) . .
O23 Co3 O2 90.1(3) . .
O15 Co3 O2 148.6(3) . .
O18 Co3 O2 83.1(3) . .
O22 Co3 O2 116.2(3) . .
O23 Co3 O1 153.8(3) . .
O15 Co3 O1 81.3(2) . .
O18 Co3 O1 112.7(3) . .
O22 Co3 O1 80.0(2) . .
O2 Co3 O1 74.9(2) . .
O21 Co4 O8 155.7(3) . .
O21 Co4 O22 113.6(3) . .
O8 Co4 O22 83.1(2) . .
O21 Co4 O13 89.6(3) . .
O8 Co4 O13 77.6(2) . .
O22 Co4 O13 155.5(3) . .
O21 Co4 O27 88.3(3) . .
O8 Co4 O27 111.1(3) . .
O22 Co4 O27 86.3(2) . .
O13 Co4 O27 86.8(3) . .
O21 Co4 O15 85.0(2) . .
O8 Co4 O15 81.4(2) . .
O22 Co4 O15 77.8(2) . .
O13 Co4 O15 113.4(3) . .
O27 Co4 O15 158.6(2) . .
O20 Co5 O12 91.8(3) . 2_666
O20 Co5 O2W 97.8(3) . .
O12 Co5 O2W 94.0(3) 2_666 .
O20 Co5 O3W 86.4(3) . .
O12 Co5 O3W 94.1(3) 2_666 .
O2W Co5 O3W 170.7(4) . .
O20 Co5 O1W 173.7(3) . .
O12 Co5 O1W 88.4(3) 2_666 .
O2W Co5 O1W 88.5(3) . .
O3W Co5 O1W 87.3(3) . .
O20 Co5 O4W 91.7(4) . .
O12 Co5 O4W 174.6(4) 2_666 .
O2W Co5 O4W 81.3(5) . .
O3W Co5 O4W 90.3(5) . .
O1W Co5 O4W 88.6(5) . .
O5W Co6 O17 93.6(3) . .
O5W Co6 O17 86.4(3) . 2_766
O5W Co6 O6W 89.6(4) . 2_766
O17 Co6 O6W 85.2(3) . 2_766
O5W Co6 O6W 90.4(4) . .
O17 Co6 O6W 94.8(3) . .
O9W Co7 O8W 84.3(3) . .
O9W Co7 O3 81.3(3) . .
O8W Co7 O3 162.1(3) . .
O9W Co7 O7W 88.0(3) . .
O8W Co7 O7W 87.0(3) . .
O3 Co7 O7W 103.1(3) . .
O9W Co7 O7 154.5(3) . 2_655
O8W Co7 O7 78.4(3) . 2_655
O3 Co7 O7 111.2(3) . 2_655
O7W Co7 O7 109.4(3) . 2_655
O9W Co7 O6 101.2(3) . 2_655
O8W Co7 O6 85.7(3) . 2_655
O3 Co7 O6 86.6(3) . 2_655
O7W Co7 O6 167.6(3) . 2_655
O7 Co7 O6 59.2(2) 2_655 2_655
O9W Co7 O2 127.1(3) . .
O8W Co7 O2 141.4(3) . .
O3 Co7 O2 56.4(3) . .
O7W Co7 O2 74.1(3) . .
O7 Co7 O2 76.8(3) 2_655 .
O6 Co7 O2 105.9(2) 2_655 .
O12W Co8 O11W 87.8(3) . 2_565
O12W Co8 O11W 92.2(3) . .
O12W Co8 O10W 94.6(3) . .
O11W Co8 O10W 88.8(3) . .
O12W Co8 O10W 85.4(3) . 2_565
O11W Co8 O10W 91.2(3) . 2_565
C1 O1 Co1 121.2(5) . .
C1 O1 Co2 122.5(5) . .
Co1 O1 Co2 99.8(2) . .
C1 O1 Co3 115.1(5) . .
Co1 O1 Co3 97.1(2) . .
Co2 O1 Co3 95.8(3) . .
C2 O2 Co3 118.8(6) . .
C2 O2 Co7 85.4(5) . .
Co3 O2 Co7 153.7(4) . .
C2 O3 Co7 96.7(6) . .
C4 O4 Co2 120.2(8) . .
C4 O5 Cs1A 112.5(16) . 1_655
C6 O6 Co1 115.6(6) . .
C6 O6 Co7 90.3(6) . 2_655
Co1 O6 Co7 134.4(3) . 2_655
C6 O7 Co7 93.5(6) . 2_655
C6 O7 Cs2 144.1(6) . 2_665
Co7 O7 Cs2 90.3(2) 2_655 2_665
C7 O8 Co2 120.6(5) . .
C7 O8 Co4 114.1(5) . .
Co2 O8 Co4 98.3(3) . .
C7 O8 Co1 123.2(5) . .
Co2 O8 Co1 99.9(2) . .
Co4 O8 Co1 95.5(2) . .
C9 O9 Co1 123.7(6) . .
C11 O11 Co2 111.9(6) . .
C11 O12 Co5 124.7(7) . 2_666
C11 O12 Cs2 108.7(6) . .
Co5 O12 Cs2 100.2(3) 2_666 .
C11 O12 Cs1B 97.3(6) . .
Co5 O12 Cs1B 124.9(3) 2_666 .
Cs2 O12 Cs1B 97.3(2) . .
C12 O13 Co4 115.9(6) . .
C12 O14 Cs1A 150.3(7) . .
C12 O14 Cs1B 145.2(6) . .
C13 O15 Co2 113.7(5) . .
C13 O15 Co3 120.8(5) . .
Co2 O15 Co3 98.0(2) . .
C13 O15 Co4 122.8(5) . .
Co2 O15 Co4 95.2(2) . .
Co3 O15 Co4 101.0(2) . .
C14 O16 Co2 117.0(6) . .
C14 O17 Co6 124.3(6) . .
C14 O17 Cs1B 129.6(5) . 2_666
Co6 O17 Cs1B 105.1(2) . 2_666
C14 O17 Cs1A 143.0(5) . 2_666
Co6 O17 Cs1A 91.8(2) . 2_666
C16 O18 Co3 121.8(6) . .
C18 O20 Co5 118.7(6) . .
C18 O21 Co4 120.4(6) . .
C19 O22 Co1 113.8(5) . .
C19 O22 Co4 119.3(5) . .
Co1 O22 Co4 96.0(2) . .
C19 O22 Co3 122.4(5) . .
Co1 O22 Co3 98.2(2) . .
Co4 O22 Co3 102.1(3) . .
C21 O23 Co3 122.5(6) . .
C21 O23 Cs2 82.8(5) . 1_545
Co3 O23 Cs2 127.2(3) . 1_545
C21 O24 Cs2 96.8(6) . 1_545
C21 O24 Cs1B 109.2(6) . 1_545
Cs2 O24 Cs1B 108.6(2) 1_545 1_545
C21 O24 Cs1A 112.7(6) . 1_545
Cs2 O24 Cs1A 121.5(2) 1_545 1_545
C22 O25 Co1 115.7(6) . .
C24 O27 Co4 115.5(6) . .
C24 O28 Cs2 138.0(7) . 1_445
Co5 O3W Cs2 101.1(3) . 2_666
Co6 O6W Cs1A 117.0(4) . 1_655
Co6 O6W Cs1B 108.2(3) . 1_655
Co7 O7W Cs2 86.0(3) . 1_545
Co7 O8W Cs2 90.2(2) . 1_545
O1 C1 C5 112.4(7) . .
O1 C1 C2 108.5(7) . .
C5 C1 C2 108.6(8) . .
O1 C1 C3 109.9(7) . .
C5 C1 C3 110.5(9) . .
C2 C1 C3 106.7(8) . .
O2 C2 O3 121.4(9) . .
O2 C2 C1 118.6(8) . .
O3 C2 C1 120.0(9) . .
C4 C3 C1 114.6(10) . .
C4 C3 H3A 108.6 . .
C1 C3 H3A 108.6 . .
C4 C3 H3B 108.6 . .
C1 C3 H3B 108.6 . .
H3A C3 H3B 107.6 . .
O5 C4 O4 120.1(14) . .
O5 C4 C3 118.5(13) . .
O4 C4 C3 120.8(10) . .
C6 C5 C1 116.6(8) . .
C6 C5 H5A 108.2 . .
C1 C5 H5A 108.2 . .
C6 C5 H5B 108.2 . .
C1 C5 H5B 108.2 . .
H5A C5 H5B 107.3 . .
O7 C6 O6 116.5(9) . .
O7 C6 C5 122.5(9) . .
O6 C6 C5 121.0(9) . .
O8 C7 C8 109.7(7) . .
O8 C7 C10 110.6(7) . .
C8 C7 C10 109.7(8) . .
O8 C7 C12 106.9(7) . .
C8 C7 C12 110.6(7) . .
C10 C7 C12 109.3(8) . .
C9 C8 C7 112.6(8) . .
C9 C8 H8A 109.1 . .
C7 C8 H8A 109.1 . .
C9 C8 H8B 109.1 . .
C7 C8 H8B 109.1 . .
H8A C8 H8B 107.8 . .
O10 C9 O9 119.7(9) . .
O10 C9 C8 122.0(8) . .
O9 C9 C8 118.3(8) . .
C11 C10 C7 113.6(8) . .
C11 C10 H10A 108.8 . .
C7 C10 H10A 108.8 . .
C11 C10 H10B 108.8 . .
C7 C10 H10B 108.8 . .
H10A C10 H10B 107.7 . .
O11 C11 O12 124.1(10) . .
O11 C11 C10 120.4(9) . .
O12 C11 C10 115.5(9) . .
O13 C12 O14 125.9(9) . .
O13 C12 C7 119.3(8) . .
O14 C12 C7 114.8(9) . .
O15 C13 C17 110.6(7) . .
O15 C13 C15 111.9(7) . .
C17 C13 C15 110.0(8) . .
O15 C13 C14 109.5(7) . .
C17 C13 C14 107.4(7) . .
C15 C13 C14 107.4(7) . .
O16 C14 O17 125.1(9) . .
O16 C14 C13 116.9(8) . .
O17 C14 C13 118.0(9) . .
C13 C15 C16 112.9(8) . .
C13 C15 H15A 109.0 . .
C16 C15 H15A 109.0 . .
C13 C15 H15B 109.0 . .
C16 C15 H15B 109.0 . .
H15A C15 H15B 107.8 . .
O18 C16 O19 121.9(8) . .
O18 C16 C15 119.0(8) . .
O19 C16 C15 119.1(9) . .
C18 C17 C13 114.9(8) . .
C18 C17 H17A 108.5 . .
C13 C17 H17A 108.5 . .
C18 C17 H17B 108.5 . .
C13 C17 H17B 108.5 . .
H17A C17 H17B 107.5 . .
O21 C18 O20 120.9(9) . .
O21 C18 C17 120.6(9) . .
O20 C18 C17 118.4(9) . .
O22 C19 C20 110.4(7) . .
O22 C19 C22 110.6(8) . .
C20 C19 C22 107.3(8) . .
O22 C19 C23 110.3(7) . .
C20 C19 C23 110.9(8) . .
C22 C19 C23 107.3(7) . .
C21 C20 C19 112.7(8) . .
C21 C20 H20A 109.1 . .
C19 C20 H20A 109.1 . .
C21 C20 H20B 109.1 . .
C19 C20 H20B 109.1 . .
H20A C20 H20B 107.8 . .
O24 C21 O23 121.7(9) . .
O24 C21 C20 119.3(9) . .
O23 C21 C20 119.0(9) . .
O26 C22 O25 124.1(9) . .
O26 C22 C19 119.6(9) . .
O25 C22 C19 116.3(8) . .
C24 C23 C19 111.8(8) . .
C24 C23 H23A 109.3 . .
C19 C23 H23A 109.3 . .
C24 C23 H23B 109.3 . .
C19 C23 H23B 109.3 . .
H23A C23 H23B 107.9 . .
O28 C24 O27 123.1(9) . .
O28 C24 C23 117.6(9) . .
O27 C24 C23 119.3(8) . .

loop_
_geom_bond_atom_site_label_1
_geom_bond_atom_site_label_2
_geom_bond_distance
_geom_bond_site_symmetry_2
Cs1A O6W 2.881(10) 1_455
Cs1A O14W 2.92(2) .
Cs1A O14 3.046(8) .
Cs1A O13W 3.204(10) .
Cs1A O24 3.275(8) 1_565
Cs1A O5 3.59(2) 1_455
Cs1A O17 3.669(7) 2_666
Cs1B O14W 2.15(3) .
Cs1B O14 3.047(8) .
Cs1B O24 3.184(8) 1_565
Cs1B O13W 3.217(10) .
Cs1B O6W 3.365(10) 1_455
Cs1B O17 3.471(7) 2_666
Cs1B O12 3.597(8) .
Cs2 O24 3.138(7) 1_565
Cs2 O7 3.162(7) 2_665
Cs2 O8W 3.187(8) 1_565
Cs2 O3W 3.200(9) 2_666
Cs2 O12 3.237(8) .
Cs2 O7W 3.330(9) 1_565
Cs2 O28 3.408(8) 1_665
Cs2 O23 3.440(7) 1_565
Co1 O9 2.038(7) .
Co1 O1 2.072(6) .
Co1 O22 2.078(6) .
Co1 O25 2.108(6) .
Co1 O8 2.113(6) .
Co1 O6 2.119(7) .
Co2 O8 2.056(6) .
Co2 O4 2.060(7) .
Co2 O16 2.076(7) .
Co2 O15 2.087(6) .
Co2 O1 2.099(6) .
Co2 O11 2.154(6) .
Co3 O23 2.081(7) .
Co3 O15 2.097(6) .
Co3 O18 2.098(7) .
Co3 O22 2.113(6) .
Co3 O2 2.117(7) .
Co3 O1 2.157(6) .
Co4 O21 2.066(7) .
Co4 O8 2.080(6) .
Co4 O22 2.099(6) .
Co4 O13 2.104(6) .
Co4 O27 2.131(6) .
Co4 O15 2.149(6) .
Co5 O20 2.084(7) .
Co5 O12 2.087(7) 2_666
Co5 O2W 2.087(9) .
Co5 O3W 2.099(8) .
Co5 O1W 2.103(7) .
Co5 O4W 2.150(11) .
Co6 O5W 2.057(8) 2_766
Co6 O5W 2.057(8) .
Co6 O17 2.110(6) .
Co6 O17 2.110(6) 2_766
Co6 O6W 2.128(9) 2_766
Co6 O6W 2.128(9) .
Co7 O9W 2.128(8) .
Co7 O8W 2.149(8) .
Co7 O3 2.152(7) .
Co7 O7W 2.177(8) .
Co7 O7 2.180(8) 2_655
Co7 O6 2.229(7) 2_655
Co7 O2 2.400(6) .
Co8 O12W 2.061(7) .
Co8 O12W 2.061(7) 2_565
Co8 O11W 2.099(7) 2_565
Co8 O11W 2.099(7) .
Co8 O10W 2.158(8) .
Co8 O10W 2.158(8) 2_565
O1 C1 1.411(10) .
O2 C2 1.234(12) .
O3 C2 1.247(11) .
O4 C4 1.293(14) .
O5 C4 1.200(15) .
O5 Cs1A 3.59(2) 1_655
O6 C6 1.299(12) .
O6 Co7 2.229(7) 2_655
O7 C6 1.263(12) .
O7 Co7 2.180(8) 2_655
O7 Cs2 3.162(7) 2_665
O8 C7 1.431(10) .
O9 C9 1.308(11) .
O10 C9 1.229(12) .
O11 C11 1.245(12) .
O12 C11 1.272(12) .
O12 Co5 2.087(7) 2_666
O13 C12 1.234(12) .
O14 C12 1.265(11) .
O15 C13 1.402(11) .
O16 C14 1.251(12) .
O17 C14 1.262(11) .
O17 Cs1B 3.471(7) 2_666
O17 Cs1A 3.669(7) 2_666
O18 C16 1.239(12) .
O19 C16 1.272(12) .
O20 C18 1.265(12) .
O21 C18 1.260(12) .
O22 C19 1.396(11) .
O23 C21 1.264(12) .
O23 Cs2 3.440(7) 1_545
O24 C21 1.252(12) .
O24 Cs2 3.138(7) 1_545
O24 Cs1B 3.184(8) 1_545
O24 Cs1A 3.275(8) 1_545
O25 C22 1.275(12) .
O26 C22 1.219(11) .
O27 C24 1.252(12) .
O28 C24 1.244(11) .
O28 Cs2 3.408(8) 1_445
O3W Cs2 3.200(9) 2_666
O6W Cs1A 2.881(10) 1_655
O6W Cs1B 3.365(10) 1_655
O7W Cs2 3.330(9) 1_545
O8W Cs2 3.187(8) 1_545
C1 C5 1.535(14) .
C1 C2 1.539(12) .
C1 C3 1.558(14) .
C3 C4 1.456(19) .
C3 H3A 0.9700 .
C3 H3B 0.9700 .
C5 C6 1.481(14) .
C5 H5A 0.9700 .
C5 H5B 0.9700 .
C7 C8 1.537(14) .
C7 C10 1.547(13) .
C7 C12 1.563(12) .
C8 C9 1.482(14) .
C8 H8A 0.9700 .
C8 H8B 0.9700 .
C10 C11 1.524(14) .
C10 H10A 0.9700 .
C10 H10B 0.9700 .
C13 C17 1.517(12) .
C13 C15 1.529(13) .
C13 C14 1.548(13) .
C15 C16 1.532(12) .
C15 H15A 0.9700 .
C15 H15B 0.9700 .
C17 C18 1.509(14) .
C17 H17A 0.9700 .
C17 H17B 0.9700 .
C19 C20 1.530(12) .
C19 C22 1.545(14) .
C19 C23 1.574(12) .
C20 C21 1.513(14) .
C20 H20A 0.9700 .
C20 H20B 0.9700 .
C23 C24 1.522(13) .
C23 H23A 0.9700 .
C23 H23B 0.9700 .

loop_
_geom_hbond_atom_site_label_D
_geom_hbond_atom_site_label_H
_geom_hbond_atom_site_label_A
_geom_hbond_distance_DH
_geom_hbond_distance_HA
_geom_hbond_distance_DA
_geom_hbond_angle_DHA
_geom_hbond_site_symmetry_A
C20 H20A O11W 0.97 2.71 3.420(12) 130.1 1_545

loop_
_geom_torsion_atom_site_label_1
_geom_torsion_atom_site_label_2
_geom_torsion_atom_site_label_3
_geom_torsion_atom_site_label_4
_geom_torsion
O1 C1 C2 O2 -9.6(12)
C5 C1 C2 O2 -132.1(9)
C3 C1 C2 O2 108.8(10)
O1 C1 C2 O3 171.5(8)
C5 C1 C2 O3 49.0(11)
C3 C1 C2 O3 -70.1(11)
O1 C1 C3 C4 -68.1(12)
C5 C1 C3 C4 56.6(11)
C2 C1 C3 C4 174.5(9)
C1 C3 C4 O5 -135.8(17)
C1 C3 C4 O4 53.0(17)
O1 C1 C5 C6 -65.7(10)
C2 C1 C5 C6 54.3(10)
C3 C1 C5 C6 171.0(7)
C1 C5 C6 O7 -147.3(8)
C1 C5 C6 O6 34.0(11)
O8 C7 C8 C9 -69.9(10)
C10 C7 C8 C9 51.7(10)
C12 C7 C8 C9 172.4(8)
C7 C8 C9 O10 -125.9(10)
C7 C8 C9 O9 56.7(11)
O8 C7 C10 C11 -68.2(9)
C8 C7 C10 C11 170.8(7)
C12 C7 C10 C11 49.3(10)
C7 C10 C11 O11 26.6(12)
C7 C10 C11 O12 -154.9(8)
C7 C10 C11 Cs2 169.6(7)
O8 C7 C12 O13 -15.4(12)
C8 C7 C12 O13 103.9(10)
C10 C7 C12 O13 -135.2(9)
O8 C7 C12 O14 167.9(8)
C8 C7 C12 O14 -72.8(11)
C10 C7 C12 O14 48.1(11)
O15 C13 C14 O16 9.3(10)
C17 C13 C14 O16 -110.8(9)
C15 C13 C14 O16 130.9(8)
O15 C13 C14 O17 -170.5(7)
C17 C13 C14 O17 69.4(10)
C15 C13 C14 O17 -48.9(10)
O15 C13 C15 C16 71.3(10)
C17 C13 C15 C16 -165.4(8)
C14 C13 C15 C16 -48.8(10)
C13 C15 C16 O18 -48.3(12)
C13 C15 C16 O19 128.5(9)
O15 C13 C17 C18 65.4(11)
C15 C13 C17 C18 -58.7(11)
C14 C13 C17 C18 -175.3(8)
C13 C17 C18 O21 -46.0(13)
C13 C17 C18 O20 133.8(9)
O22 C19 C20 C21 71.4(10)
C22 C19 C20 C21 -168.0(8)
C23 C19 C20 C21 -51.1(10)
C19 C20 C21 O24 121.9(9)
C19 C20 C21 O23 -57.7(11)
O22 C19 C22 O26 -172.2(8)
C20 C19 C22 O26 67.4(11)
C23 C19 C22 O26 -51.9(11)
O22 C19 C22 O25 8.3(11)
C20 C19 C22 O25 -112.2(9)
C23 C19 C22 O25 128.6(8)
O22 C19 C23 C24 74.6(10)
C20 C19 C23 C24 -162.9(8)
C22 C19 C23 C24 -45.9(10)
C19 C23 C24 O28 141.3(9)
C19 C23 C24 O27 -38.1(12)
